data_7000290
loop_
_publ_author_name
'Lee, Young Hoon'
'Harrowfield, Jack M.'
'Kim, Jong Seung'
'Kim, Yang'
'Lee, Min Hee'
'Lim, Woo Taik'
'Park, Yu Cheol'
'Thu\'ery, Pierre'

_publ_section_title
;
 Functionalised azetidines as ligands: species derived by selective
 alkylation at substituent-nitrogen
;
_journal_issue 3
_journal_name_full 'Dalton Transactions'
_journal_page_first 443
_journal_page_last 454
_journal_paper_doi 10.1039/b812298a
_journal_year 2009
_chemical_formula_sum 'C34 H50 Cl3 Cu2 F6 N6 O2 P S2'
_chemical_formula_weight 1017.32
_space_group_IT_number 2
_symmetry_cell_setting triclinic
_symmetry_space_group_name_Hall '-P 1'
_symmetry_space_group_name_H-M 'P -1'
_atom_sites_solution_hydrogens geom
_atom_sites_solution_primary direct
_atom_sites_solution_secondary difmap
_audit_creation_method SHELXL-97
_cell_angle_alpha 90.420(4)
_cell_angle_beta 102.371(3)
_cell_angle_gamma 105.302(3)
_cell_formula_units_Z 2
_cell_length_a 10.8950(6)
_cell_length_b 13.1170(9)
_cell_length_c 15.7629(7)
_cell_measurement_reflns_used 101935
_cell_measurement_temperature 100(2)
_cell_measurement_theta_max 25.68
_cell_measurement_theta_min 2.93
_cell_volume 2117.5(2)
_computing_cell_refinement 'HKL2000 (Otwinowski & Minor, 1997)'
_computing_data_collection 'COLLECT (Hooft, 1998)'
_computing_data_reduction 'HKL2000 (Otwinowski & Minor, 1997)'
_computing_molecular_graphics 'SHELXTL (Sheldrick, 1999)'
_computing_publication_material 'SHELXTL (Sheldrick, 1999); PLATON (Spek, 2003)'
_computing_structure_refinement 'SHELXL-97 (Sheldrick, 1997)'
_computing_structure_solution 'SHELXS-97 (Sheldrick, 1997)'
_diffrn_ambient_temperature 100(2)
_diffrn_measured_fraction_theta_full 0.999
_diffrn_measured_fraction_theta_max 0.999
_diffrn_measurement_device_type 'Nonius Kappa-CCD area-detector diffractometer'
_diffrn_measurement_method 'two \f and nine \w scans with 2\% steps'
_diffrn_radiation_monochromator graphite
_diffrn_radiation_source 'fine-focus sealed tube'
_diffrn_radiation_type MoK\a
_diffrn_radiation_wavelength 0.71073
_diffrn_reflns_av_R_equivalents 0.0318
_diffrn_reflns_av_sigmaI/netI 0.0445
_diffrn_reflns_limit_h_max 13
_diffrn_reflns_limit_h_min -13
_diffrn_reflns_limit_k_max 15
_diffrn_reflns_limit_k_min -15
_diffrn_reflns_limit_l_max 19
_diffrn_reflns_limit_l_min -19
_diffrn_reflns_number 101935
_diffrn_reflns_theta_full 25.68
_diffrn_reflns_theta_max 25.68
_diffrn_reflns_theta_min 2.93
_diffrn_standards_decay_% 0
_diffrn_standards_interval_time 0
_diffrn_standards_number 0
_exptl_absorpt_coefficient_mu 1.396
_exptl_absorpt_correction_T_max 0.920
_exptl_absorpt_correction_T_min 0.833
_exptl_absorpt_correction_type multi-scan
_exptl_absorpt_process_details 'SCALEPACK (Otwinowski & Minor, 1997)'
_exptl_crystal_colour 'translucent dark blue'
_exptl_crystal_density_diffrn 1.596
_exptl_crystal_density_method 'not measured'
_exptl_crystal_description platelet
_exptl_crystal_F_000 1044
_exptl_crystal_size_max 0.13
_exptl_crystal_size_mid 0.10
_exptl_crystal_size_min 0.06
_refine_diff_density_max 0.388
_refine_diff_density_min -0.533
_refine_diff_density_rms 0.064
_refine_ls_extinction_method none
_refine_ls_goodness_of_fit_ref 1.027
_refine_ls_hydrogen_treatment constr
_refine_ls_matrix_type full
_refine_ls_number_parameters 527
_refine_ls_number_reflns 8025
_refine_ls_number_restraints 50
_refine_ls_restrained_S_all 1.058
_refine_ls_R_factor_all 0.0463
_refine_ls_R_factor_gt 0.0316
_refine_ls_shift/su_max 0.001
_refine_ls_shift/su_mean 0.000
_refine_ls_structure_factor_coef Fsqd
_refine_ls_weighting_details 'calc w=1/[\s^2^(Fo^2^)+(0.0387P)^2^+0.3130P] where P=(Fo^2^+2Fc^2^)/3'
_refine_ls_weighting_scheme calc
_refine_ls_wR_factor_gt 0.0739
_refine_ls_wR_factor_ref 0.0787
_reflns_number_gt 6386
_reflns_number_total 8025
_reflns_threshold_expression >2sigma(I)
_cod_data_source_file b812298a.txt
_cod_data_source_block yk58
_cod_database_code 7000290

loop_
_symmetry_equiv_pos_as_xyz
'x, y, z'
'-x, -y, -z'

loop_
_atom_site_label
_atom_site_type_symbol
_atom_site_fract_x
_atom_site_fract_y
_atom_site_fract_z
_atom_site_U_iso_or_equiv
_atom_site_adp_type
_atom_site_occupancy
_atom_site_symmetry_multiplicity
_atom_site_calc_flag
_atom_site_refinement_flags
_atom_site_disorder_assembly
_atom_site_disorder_group
Cu1 Cu 0.58443(3) 0.34893(2) 0.458590(19) 0.01960(9) Uani 1 1 d . . .
Cl1A Cl 0.65025(6) 0.25032(5) 0.34668(4) 0.02499(14) Uani 1 1 d . . .
Cl2A Cl 0.39425(6) 0.39158(5) 0.40118(4) 0.02403(14) Uani 1 1 d . . .
N1A N 0.4937(2) 0.20543(16) 0.50151(13) 0.0202(4) Uani 1 1 d . . .
N2A N 0.7325(2) 0.36715(16) 0.56605(13) 0.0209(5) Uani 1 1 d . . .
N3A N 0.6922(2) 0.49390(17) 0.43487(13) 0.0214(5) Uani 1 1 d . . .
H3A H 0.6650 0.5437 0.4678 0.026 Uiso 1 1 d R . .
C1A C 0.3798(2) 0.1496(2) 0.44964(16) 0.0233(6) Uani 1 1 d . . .
H1A H 0.3478 0.1777 0.3983 0.028 Uiso 1 1 calc R . .
C2A C 0.3088(3) 0.0528(2) 0.46940(17) 0.0265(6) Uani 1 1 d . . .
H2A H 0.2301 0.0169 0.4325 0.032 Uiso 1 1 calc R . .
C3A C 0.3568(3) 0.0102(2) 0.54533(17) 0.0276(6) Uani 1 1 d . . .
H3C H 0.3108 -0.0549 0.5605 0.033 Uiso 1 1 calc R . .
C4A C 0.4739(3) 0.0656(2) 0.59806(17) 0.0248(6) Uani 1 1 d . . .
H4A H 0.5079 0.0375 0.6489 0.030 Uiso 1 1 calc R . .
C5A C 0.5420(2) 0.1637(2) 0.57569(16) 0.0216(5) Uani 1 1 d . . .
C6A C 0.6719(2) 0.2271(2) 0.63191(16) 0.0223(5) Uani 1 1 d . . .
C7A C 0.7746(2) 0.2669(2) 0.57585(16) 0.0228(6) Uani 1 1 d . . .
H7A1 H 0.8642 0.2774 0.6075 0.027 Uiso 1 1 calc R . .
H7A2 H 0.7570 0.2248 0.5216 0.027 Uiso 1 1 calc R . .
C8A C 0.6768(3) 0.3451(2) 0.64517(16) 0.0219(5) Uani 1 1 d . . .
H8A1 H 0.5916 0.3576 0.6391 0.026 Uiso 1 1 calc R . .
H8A2 H 0.7358 0.3802 0.6986 0.026 Uiso 1 1 calc R . .
C9A C 0.7177(3) 0.1749(2) 0.71390(17) 0.0314(6) Uani 1 1 d . . .
H9A1 H 0.6557 0.1676 0.7501 0.047 Uiso 1 1 calc R . .
H9A2 H 0.8013 0.2179 0.7451 0.047 Uiso 1 1 calc R . .
H9A3 H 0.7251 0.1062 0.6984 0.047 Uiso 1 1 calc R . .
C10A C 0.8329(2) 0.4688(2) 0.56817(16) 0.0228(6) Uani 1 1 d . . .
H10A H 0.9185 0.4609 0.5949 0.027 Uiso 1 1 calc R . .
H10B H 0.8155 0.5229 0.6024 0.027 Uiso 1 1 calc R . .
C11A C 0.8302(2) 0.5011(2) 0.47659(16) 0.0230(6) Uani 1 1 d . . .
H11A H 0.8842 0.5729 0.4770 0.028 Uiso 1 1 calc R . .
H11B H 0.8630 0.4542 0.4450 0.028 Uiso 1 1 calc R . .
C12A C 0.6741(3) 0.5243(2) 0.34320(16) 0.0249(6) Uani 1 1 d . A .
H12A H 0.5819 0.5154 0.3193 0.030 Uiso 1 1 calc R . .
H12B H 0.7028 0.4769 0.3092 0.030 Uiso 1 1 calc R . .
C13A C 0.7478(2) 0.6364(2) 0.33437(16) 0.0237(6) Uani 1 1 d D . .
S1A S 0.70857(11) 0.74253(8) 0.37233(9) 0.0288(3) Uani 0.750(3) 1 d PU A 1
C14A C 0.8555(6) 0.6754(5) 0.2968(5) 0.0255(6) Uani 0.750(3) 1 d PDU A 1
H14A H 0.8926 0.6313 0.2703 0.031 Uiso 0.750(3) 1 calc PR A 1
S1C S 0.8685(5) 0.6654(3) 0.2869(3) 0.0251(6) Uani 0.250(3) 1 d PDU A 2
C14C C 0.7406(15) 0.7367(7) 0.3687(12) 0.0265(6) Uani 0.250(3) 1 d PDU A 2
H14C H 0.6839 0.7418 0.4040 0.032 Uiso 0.250(3) 1 calc PR A 2
C15A C 0.9028(3) 0.7870(2) 0.30266(17) 0.0340(7) Uani 1 1 d D . .
H15A H 0.9736 0.8251 0.2816 0.041 Uiso 1 1 calc R A 1
C16A C 0.8297(3) 0.8294(2) 0.34320(19) 0.0400(8) Uani 1 1 d D A .
H16A H 0.8455 0.9021 0.3537 0.048 Uiso 1 1 d R . .
Cu2 Cu 0.47601(3) 0.32401(2) 0.055146(19) 0.02024(9) Uani 1 1 d . . .
Cl1B Cl 0.63309(6) 0.47586(5) 0.10933(4) 0.02362(14) Uani 1 1 d . . .
O1B O 0.45013(18) 0.23351(15) 0.17217(11) 0.0296(4) Uani 1 1 d . . .
H1W H 0.3859 0.1786 0.1837 0.035 Uiso 1 1 d R . .
H2W H 0.5247 0.2485 0.2220 0.035 Uiso 1 1 d R . .
S1B S 0.20323(9) 0.59059(7) 0.10455(5) 0.0454(2) Uani 1 1 d . . .
N1B N 0.6037(2) 0.23981(17) 0.03365(14) 0.0236(5) Uani 1 1 d . . .
N2B N 0.3408(2) 0.23504(17) -0.04395(13) 0.0222(5) Uani 1 1 d . . .
N3B N 0.3307(2) 0.39025(16) 0.06629(13) 0.0213(5) Uani 1 1 d . . .
H3B H 0.3282 0.4424 0.0259 0.026 Uiso 1 1 d R . .
C1B C 0.7217(3) 0.2637(2) 0.08902(18) 0.0288(6) Uani 1 1 d . . .
H1B H 0.7378 0.3131 0.1355 0.035 Uiso 1 1 calc R . .
C2B C 0.8204(3) 0.2184(2) 0.08037(19) 0.0322(7) Uani 1 1 d . . .
H2B H 0.8995 0.2352 0.1212 0.039 Uiso 1 1 calc R . .
C3B C 0.7983(3) 0.1482(2) 0.00990(18) 0.0286(6) Uani 1 1 d . . .
H3D H 0.8639 0.1193 0.0002 0.034 Uiso 1 1 calc R . .
C4B C 0.6762(3) 0.1213(2) -0.04637(17) 0.0265(6) Uani 1 1 d . . .
H4B H 0.6594 0.0730 -0.0937 0.032 Uiso 1 1 calc R . .
C5B C 0.5788(3) 0.16536(19) -0.03313(16) 0.0226(6) Uani 1 1 d . . .
C6B C 0.4412(3) 0.1325(2) -0.08958(16) 0.0233(6) Uani 1 1 d . . .
C7B C 0.3376(3) 0.1205(2) -0.03292(17) 0.0238(6) Uani 1 1 d . . .
H7B1 H 0.2539 0.0713 -0.0590 0.029 Uiso 1 1 calc R . .
H7B2 H 0.3685 0.1052 0.0268 0.029 Uiso 1 1 calc R . .
C8B C 0.3957(3) 0.2305(2) -0.12332(16) 0.0256(6) Uani 1 1 d . . .
H8B1 H 0.4669 0.2919 -0.1266 0.031 Uiso 1 1 calc R . .
H8B2 H 0.3301 0.2155 -0.1775 0.031 Uiso 1 1 calc R . .
C9B C 0.4160(3) 0.0408(2) -0.15646(17) 0.0306(6) Uani 1 1 d . . .
H9B1 H 0.4705 0.0616 -0.1973 0.046 Uiso 1 1 calc R . .
H9B2 H 0.3260 0.0218 -0.1868 0.046 Uiso 1 1 calc R . .
H9B3 H 0.4357 -0.0190 -0.1275 0.046 Uiso 1 1 calc R . .
C10B C 0.2168(2) 0.2648(2) -0.05645(16) 0.0236(6) Uani 1 1 d . . .
H10C H 0.1438 0.2033 -0.0781 0.028 Uiso 1 1 calc R . .
H10D H 0.2151 0.3181 -0.0987 0.028 Uiso 1 1 calc R . .
C11B C 0.2061(2) 0.3078(2) 0.03010(16) 0.0234(6) Uani 1 1 d . . .
H11C H 0.1329 0.3386 0.0222 0.028 Uiso 1 1 calc R . .
H11D H 0.1927 0.2515 0.0695 0.028 Uiso 1 1 calc R . .
C12B C 0.3359(3) 0.4365(2) 0.15407(16) 0.0253(6) Uani 1 1 d . . .
H12C H 0.4158 0.4932 0.1720 0.030 Uiso 1 1 calc R . .
H12D H 0.3383 0.3824 0.1956 0.030 Uiso 1 1 calc R . .
C13B C 0.2214(3) 0.4794(2) 0.15618(17) 0.0277(6) Uani 1 1 d . . .
C14B C 0.1152(3) 0.4362(2) 0.19365(17) 0.0261(6) Uani 1 1 d . . .
H14B H 0.1058 0.3750 0.2238 0.031 Uiso 1 1 calc R . .
C15B C 0.0253(3) 0.4958(3) 0.1805(2) 0.0523(10) Uani 1 1 d . . .
H15B H -0.0501 0.4792 0.2022 0.063 Uiso 1 1 calc R . .
C16B C 0.0581(4) 0.5803(3) 0.1332(2) 0.0560(11) Uani 1 1 d . . .
H16B H 0.0075 0.6273 0.1180 0.067 Uiso 1 1 calc R . .
P1 P 0.10507(7) 0.03871(5) 0.17696(4) 0.02418(16) Uani 1 1 d . . .
F1 F 0.25904(15) 0.04624(13) 0.19115(12) 0.0387(4) Uani 1 1 d . . .
F2 F 0.07196(15) -0.08619(12) 0.15359(10) 0.0319(4) Uani 1 1 d . . .
F3 F -0.04621(16) 0.03058(14) 0.16313(12) 0.0441(4) Uani 1 1 d . . .
F4 F 0.14195(16) 0.16376(12) 0.20054(10) 0.0346(4) Uani 1 1 d . . .
F5 F 0.11324(16) 0.01744(13) 0.27729(10) 0.0352(4) Uani 1 1 d . . .
F6 F 0.10032(19) 0.06028(13) 0.07684(10) 0.0446(5) Uani 1 1 d . . .
O1 O 0.9522(2) 0.32158(19) 0.3562(2) 0.0776(10) Uani 1 1 d . . .
H1 H 0.8661 0.3032 0.3158 0.093 Uiso 1 1 d R . .
C1 C 1.0055(4) 0.2344(3) 0.3540(3) 0.0746(13) Uani 1 1 d D . .
H1C H 1.0983 0.2613 0.3567 0.089 Uiso 1 1 calc R . .
H1D H 0.9659 0.1939 0.2986 0.089 Uiso 1 1 calc R . .
C2 C 0.9878(4) 0.1641(4) 0.4229(3) 0.0851(15) Uani 1 1 d D . .
H2C H 1.0170 0.2044 0.4780 0.128 Uiso 1 1 calc R . .
H2D H 1.0377 0.1139 0.4218 0.128 Uiso 1 1 calc R . .
H2E H 0.8970 0.1271 0.4147 0.128 Uiso 1 1 calc R . .

loop_
_atom_site_aniso_label
_atom_site_aniso_U_11
_atom_site_aniso_U_22
_atom_site_aniso_U_33
_atom_site_aniso_U_23
_atom_site_aniso_U_13
_atom_site_aniso_U_12
Cu1 0.01750(16) 0.02074(17) 0.01963(16) 0.00349(12) 0.00291(12) 0.00453(12)
Cl1A 0.0245(3) 0.0289(3) 0.0217(3) 0.0004(3) 0.0038(3) 0.0086(3)
Cl2A 0.0197(3) 0.0261(3) 0.0262(3) 0.0033(3) 0.0027(3) 0.0080(2)
N1A 0.0198(11) 0.0214(11) 0.0214(11) 0.0025(9) 0.0066(9) 0.0074(9)
N2A 0.0202(11) 0.0205(11) 0.0227(11) 0.0015(9) 0.0057(9) 0.0061(9)
N3A 0.0213(11) 0.0231(11) 0.0197(11) 0.0025(9) 0.0050(9) 0.0056(9)
C1A 0.0226(14) 0.0238(14) 0.0241(13) -0.0005(11) 0.0049(11) 0.0076(11)
C2A 0.0225(14) 0.0259(14) 0.0297(14) -0.0043(11) 0.0070(11) 0.0037(11)
C3A 0.0311(15) 0.0199(14) 0.0334(15) 0.0018(11) 0.0145(12) 0.0041(11)
C4A 0.0327(15) 0.0224(14) 0.0231(13) 0.0041(11) 0.0112(11) 0.0099(11)
C5A 0.0232(13) 0.0228(13) 0.0216(13) 0.0005(10) 0.0072(11) 0.0094(11)
C6A 0.0247(14) 0.0210(13) 0.0215(13) 0.0038(10) 0.0044(11) 0.0073(11)
C7A 0.0206(13) 0.0228(13) 0.0247(13) 0.0003(11) 0.0015(11) 0.0082(11)
C8A 0.0229(13) 0.0235(14) 0.0192(12) 0.0017(10) 0.0049(10) 0.0060(11)
C9A 0.0343(16) 0.0274(15) 0.0290(15) 0.0079(12) 0.0018(12) 0.0067(12)
C10A 0.0183(13) 0.0212(13) 0.0267(14) 0.0020(11) 0.0032(11) 0.0027(10)
C11A 0.0180(13) 0.0229(14) 0.0279(14) 0.0025(11) 0.0056(11) 0.0047(10)
C12A 0.0296(15) 0.0246(14) 0.0193(13) 0.0047(11) 0.0045(11) 0.0058(11)
C13A 0.0254(14) 0.0246(14) 0.0193(12) 0.0045(11) 0.0012(11) 0.0066(11)
S1A 0.0301(6) 0.0286(5) 0.0333(5) 0.0023(4) 0.0170(5) 0.0095(4)
C14A 0.0264(9) 0.0261(8) 0.0274(9) 0.0008(7) 0.0087(7) 0.0111(7)
S1C 0.0263(9) 0.0261(9) 0.0273(9) 0.0013(8) 0.0096(8) 0.0116(8)
C14C 0.0274(9) 0.0273(8) 0.0294(8) 0.0013(7) 0.0121(8) 0.0109(8)
C15A 0.0219(14) 0.0412(17) 0.0307(15) 0.0146(13) 0.0006(12) -0.0014(13)
C16A 0.0462(19) 0.0230(15) 0.0419(18) -0.0025(13) -0.0083(15) 0.0085(14)
Cu2 0.01980(16) 0.01878(16) 0.02020(16) 0.00034(12) 0.00213(12) 0.00383(12)
Cl1B 0.0240(3) 0.0201(3) 0.0229(3) 0.0009(2) 0.0031(2) 0.0011(2)
O1B 0.0245(10) 0.0334(11) 0.0232(9) 0.0098(8) -0.0007(8) -0.0004(8)
S1B 0.0648(6) 0.0488(5) 0.0342(4) 0.0094(4) 0.0131(4) 0.0338(4)
N1B 0.0246(12) 0.0203(11) 0.0247(11) 0.0020(9) 0.0043(9) 0.0053(9)
N2B 0.0243(11) 0.0205(11) 0.0213(11) 0.0024(9) 0.0046(9) 0.0058(9)
N3B 0.0227(11) 0.0184(11) 0.0203(11) 0.0006(9) 0.0030(9) 0.0029(9)
C1B 0.0285(15) 0.0236(14) 0.0317(15) -0.0004(12) 0.0024(12) 0.0061(12)
C2B 0.0242(15) 0.0273(15) 0.0430(17) 0.0053(13) 0.0023(13) 0.0075(12)
C3B 0.0295(15) 0.0246(14) 0.0358(16) 0.0078(12) 0.0120(12) 0.0106(12)
C4B 0.0325(16) 0.0205(14) 0.0281(14) 0.0051(11) 0.0094(12) 0.0077(12)
C5B 0.0285(14) 0.0171(13) 0.0217(13) 0.0042(10) 0.0074(11) 0.0038(11)
C6B 0.0283(14) 0.0191(13) 0.0216(13) 0.0012(10) 0.0058(11) 0.0046(11)
C7B 0.0235(14) 0.0194(13) 0.0262(14) 0.0008(11) 0.0034(11) 0.0037(11)
C8B 0.0263(14) 0.0273(14) 0.0213(13) 0.0020(11) 0.0047(11) 0.0043(11)
C9B 0.0343(16) 0.0290(15) 0.0270(14) -0.0028(12) 0.0073(12) 0.0060(12)
C10B 0.0210(13) 0.0215(13) 0.0248(13) -0.0004(11) -0.0003(11) 0.0043(11)
C11B 0.0190(13) 0.0229(14) 0.0254(14) 0.0028(11) 0.0037(11) 0.0017(11)
C12B 0.0245(14) 0.0294(15) 0.0207(13) -0.0002(11) 0.0021(11) 0.0077(11)
C13B 0.0301(15) 0.0287(15) 0.0228(13) -0.0045(11) -0.0014(11) 0.0114(12)
C14B 0.0295(15) 0.0199(13) 0.0283(14) -0.0106(11) 0.0134(12) 0.0007(11)
C15B 0.0298(18) 0.064(3) 0.058(2) -0.033(2) 0.0065(16) 0.0070(17)
C16B 0.055(2) 0.080(3) 0.0405(19) -0.0217(19) -0.0125(17) 0.049(2)
P1 0.0248(4) 0.0221(4) 0.0236(3) 0.0049(3) 0.0041(3) 0.0039(3)
F1 0.0249(9) 0.0306(9) 0.0597(11) 0.0026(8) 0.0139(8) 0.0025(7)
F2 0.0325(9) 0.0218(8) 0.0354(9) 0.0017(7) 0.0036(7) 0.0003(7)
F3 0.0261(9) 0.0461(11) 0.0573(11) 0.0060(9) -0.0006(8) 0.0130(8)
F4 0.0469(10) 0.0238(8) 0.0336(9) 0.0031(7) 0.0121(8) 0.0078(7)
F5 0.0437(10) 0.0363(9) 0.0234(8) 0.0080(7) 0.0075(7) 0.0070(8)
F6 0.0738(13) 0.0325(10) 0.0246(8) 0.0067(7) 0.0100(8) 0.0105(9)
O1 0.0379(14) 0.0358(14) 0.161(3) -0.0063(16) 0.0334(17) 0.0049(11)
C1 0.064(3) 0.062(3) 0.116(4) 0.011(3) 0.049(3) 0.025(2)
C2 0.064(3) 0.124(4) 0.090(3) 0.031(3) 0.029(3) 0.054(3)

loop_
_atom_type_symbol
_atom_type_description
_atom_type_scat_dispersion_real
_atom_type_scat_dispersion_imag
_atom_type_scat_source
C C 0.0033 0.0016 'International Tables Vol C Tables 4.2.6.8 and 6.1.1.4'
H H 0.0000 0.0000 'International Tables Vol C Tables 4.2.6.8 and 6.1.1.4'
N N 0.0061 0.0033 'International Tables Vol C Tables 4.2.6.8 and 6.1.1.4'
O O 0.0106 0.0060 'International Tables Vol C Tables 4.2.6.8 and 6.1.1.4'
F F 0.0171 0.0103 'International Tables Vol C Tables 4.2.6.8 and 6.1.1.4'
P P 0.1023 0.0942 'International Tables Vol C Tables 4.2.6.8 and 6.1.1.4'
S S 0.1246 0.1234 'International Tables Vol C Tables 4.2.6.8 and 6.1.1.4'
Cl Cl 0.1484 0.1585 'International Tables Vol C Tables 4.2.6.8 and 6.1.1.4'
Cu Cu 0.3201 1.2651 'International Tables Vol C Tables 4.2.6.8 and 6.1.1.4'

loop_
_geom_angle_atom_site_label_1
_geom_angle_atom_site_label_2
_geom_angle_atom_site_label_3
_geom_angle
_geom_angle_site_symmetry_1
_geom_angle_site_symmetry_3
_geom_angle_publ_flag
N2A Cu1 N3A 82.93(8) . . ?
N2A Cu1 N1A 88.47(8) . . ?
N3A Cu1 N1A 171.22(8) . . ?
N2A Cu1 Cl2A 144.36(6) . . ?
N3A Cu1 Cl2A 91.08(6) . . ?
N1A Cu1 Cl2A 94.91(6) . . ?
N2A Cu1 Cl1A 104.35(6) . . ?
N3A Cu1 Cl1A 94.43(6) . . ?
N1A Cu1 Cl1A 89.39(6) . . ?
Cl2A Cu1 Cl1A 111.14(2) . . ?
C1A N1A C5A 118.7(2) . . ?
C1A N1A Cu1 116.39(17) . . ?
C5A N1A Cu1 124.90(17) . . ?
C10A N2A C8A 117.11(19) . . ?
C10A N2A C7A 118.7(2) . . ?
C8A N2A C7A 89.27(18) . . ?
C10A N2A Cu1 110.97(15) . . ?
C8A N2A Cu1 109.48(15) . . ?
C7A N2A Cu1 109.37(15) . . ?
C11A N3A C12A 113.2(2) . . ?
C11A N3A Cu1 106.52(15) . . ?
C12A N3A Cu1 117.74(15) . . ?
C11A N3A H3A 107.1 . . ?
C12A N3A H3A 107.3 . . ?
Cu1 N3A H3A 104.2 . . ?
N1A C1A C2A 123.0(2) . . ?
N1A C1A H1A 118.5 . . ?
C2A C1A H1A 118.5 . . ?
C1A C2A C3A 118.7(2) . . ?
C1A C2A H2A 120.7 . . ?
C3A C2A H2A 120.7 . . ?
C4A C3A C2A 118.9(3) . . ?
C4A C3A H3C 120.6 . . ?
C2A C3A H3C 120.6 . . ?
C3A C4A C5A 120.4(2) . . ?
C3A C4A H4A 119.8 . . ?
C5A C4A H4A 119.8 . . ?
N1A C5A C4A 120.4(2) . . ?
N1A C5A C6A 117.6(2) . . ?
C4A C5A C6A 122.0(2) . . ?
C9A C6A C5A 114.0(2) . . ?
C9A C6A C8A 115.4(2) . . ?
C5A C6A C8A 111.8(2) . . ?
C9A C6A C7A 115.9(2) . . ?
C5A C6A C7A 111.1(2) . . ?
C8A C6A C7A 85.48(19) . . ?
N2A C7A C6A 88.66(18) . . ?
N2A C7A H7A1 113.9 . . ?
C6A C7A H7A1 113.9 . . ?
N2A C7A H7A2 113.9 . . ?
C6A C7A H7A2 113.9 . . ?
H7A1 C7A H7A2 111.1 . . ?
N2A C8A C6A 89.21(18) . . ?
N2A C8A H8A1 113.8 . . ?
C6A C8A H8A1 113.8 . . ?
N2A C8A H8A2 113.8 . . ?
C6A C8A H8A2 113.8 . . ?
H8A1 C8A H8A2 111.0 . . ?
C6A C9A H9A1 109.5 . . ?
C6A C9A H9A2 109.5 . . ?
H9A1 C9A H9A2 109.5 . . ?
C6A C9A H9A3 109.5 . . ?
H9A1 C9A H9A3 109.5 . . ?
H9A2 C9A H9A3 109.5 . . ?
N2A C10A C11A 109.00(19) . . ?
N2A C10A H10A 109.9 . . ?
C11A C10A H10A 109.9 . . ?
N2A C10A H10B 109.9 . . ?
C11A C10A H10B 109.9 . . ?
H10A C10A H10B 108.3 . . ?
N3A C11A C10A 107.0(2) . . ?
N3A C11A H11A 110.3 . . ?
C10A C11A H11A 110.3 . . ?
N3A C11A H11B 110.3 . . ?
C10A C11A H11B 110.3 . . ?
H11A C11A H11B 108.6 . . ?
N3A C12A C13A 113.2(2) . . ?
N3A C12A H12A 108.9 . . ?
C13A C12A H12A 108.9 . . ?
N3A C12A H12B 108.9 . . ?
C13A C12A H12B 108.9 . . ?
H12A C12A H12B 107.8 . . ?
C14A C13A C12A 130.0(3) . . ?
C14C C13A C12A 131.9(5) . . ?
C14C C13A S1C 105.3(5) . . ?
C12A C13A S1C 122.6(2) . . ?
C14A C13A S1A 107.5(3) . . ?
C12A C13A S1A 122.5(2) . . ?
C16A S1A C13A 93.67(14) . . ?
C13A C14A C15A 114.5(5) . . ?
C13A C14A H14A 122.7 . . ?
C15A C14A H14A 122.7 . . ?
C15A S1C C13A 97.4(3) . . ?
C13A C14C C16A 114.5(8) . . ?
C13A C14C H14C 122.8 . . ?
C16A C14C H14C 122.8 . . ?
C16A C15A C14A 109.5(3) . . ?
C16A C15A S1C 119.3(3) . . ?
C16A C15A H15A 125.2 . . ?
C14A C15A H15A 125.2 . . ?
S1C C15A H15A 115.5 . . ?
C15A C16A C14C 103.1(5) . . ?
C15A C16A S1A 114.8(2) . . ?
C15A C16A H16A 122.7 . . ?
C14C C16A H16A 133.9 . . ?
S1A C16A H16A 122.5 . . ?
N2B Cu2 N3B 83.95(8) . . ?
N2B Cu2 N1B 88.47(8) . . ?
N3B Cu2 N1B 172.09(8) . . ?
N2B Cu2 O1B 104.70(8) . . ?
N3B Cu2 O1B 90.84(8) . . ?
N1B Cu2 O1B 88.89(8) . . ?
N2B Cu2 Cl1B 151.02(6) . . ?
N3B Cu2 Cl1B 92.13(6) . . ?
N1B Cu2 Cl1B 95.61(6) . . ?
O1B Cu2 Cl1B 104.05(5) . . ?
Cu2 O1B H1W 134.0 . . ?
Cu2 O1B H2W 116.9 . . ?
H1W O1B H2W 108.8 . . ?
C16B S1B C13B 91.74(18) . . ?
C1B N1B C5B 118.3(2) . . ?
C1B N1B Cu2 116.60(17) . . ?
C5B N1B Cu2 125.09(17) . . ?
C10B N2B C8B 116.78(19) . . ?
C10B N2B C7B 118.4(2) . . ?
C8B N2B C7B 88.92(18) . . ?
C10B N2B Cu2 111.04(15) . . ?
C8B N2B Cu2 111.23(16) . . ?
C7B N2B Cu2 108.57(15) . . ?
C11B N3B C12B 112.9(2) . . ?
C11B N3B Cu2 105.94(15) . . ?
C12B N3B Cu2 117.06(15) . . ?
C11B N3B H3B 102.1 . . ?
C12B N3B H3B 109.2 . . ?
Cu2 N3B H3B 108.5 . . ?
N1B C1B C2B 123.5(3) . . ?
N1B C1B H1B 118.3 . . ?
C2B C1B H1B 118.3 . . ?
C3B C2B C1B 118.3(3) . . ?
C3B C2B H2B 120.8 . . ?
C1B C2B H2B 120.8 . . ?
C2B C3B C4B 118.6(3) . . ?
C2B C3B H3D 120.7 . . ?
C4B C3B H3D 120.7 . . ?
C5B C4B C3B 121.0(2) . . ?
C5B C4B H4B 119.5 . . ?
C3B C4B H4B 119.5 . . ?
N1B C5B C4B 120.2(2) . . ?
N1B C5B C6B 117.3(2) . . ?
C4B C5B C6B 122.6(2) . . ?
C5B C6B C9B 114.5(2) . . ?
C5B C6B C8B 111.2(2) . . ?
C9B C6B C8B 116.4(2) . . ?
C5B C6B C7B 111.0(2) . . ?
C9B C6B C7B 115.1(2) . . ?
C8B C6B C7B 85.23(19) . . ?
N2B C7B C6B 89.00(19) . . ?
N2B C7B H7B1 113.8 . . ?
C6B C7B H7B1 113.8 . . ?
N2B C7B H7B2 113.8 . . ?
C6B C7B H7B2 113.8 . . ?
H7B1 C7B H7B2 111.0 . . ?
N2B C8B C6B 89.31(19) . . ?
N2B C8B H8B1 113.8 . . ?
C6B C8B H8B1 113.8 . . ?
N2B C8B H8B2 113.8 . . ?
C6B C8B H8B2 113.8 . . ?
H8B1 C8B H8B2 111.0 . . ?
C6B C9B H9B1 109.5 . . ?
C6B C9B H9B2 109.5 . . ?
H9B1 C9B H9B2 109.5 . . ?
C6B C9B H9B3 109.5 . . ?
H9B1 C9B H9B3 109.5 . . ?
H9B2 C9B H9B3 109.5 . . ?
N2B C10B C11B 108.5(2) . . ?
N2B C10B H10C 110.0 . . ?
C11B C10B H10C 110.0 . . ?
N2B C10B H10D 110.0 . . ?
C11B C10B H10D 110.0 . . ?
H10C C10B H10D 108.4 . . ?
N3B C11B C10B 107.2(2) . . ?
N3B C11B H11C 110.3 . . ?
C10B C11B H11C 110.3 . . ?
N3B C11B H11D 110.3 . . ?
C10B C11B H11D 110.3 . . ?
H11C C11B H11D 108.5 . . ?
N3B C12B C13B 112.9(2) . . ?
N3B C12B H12C 109.0 . . ?
C13B C12B H12C 109.0 . . ?
N3B C12B H12D 109.0 . . ?
C13B C12B H12D 109.0 . . ?
H12C C12B H12D 107.8 . . ?
C14B C13B C12B 128.0(3) . . ?
C14B C13B S1B 110.7(2) . . ?
C12B C13B S1B 121.3(2) . . ?
C15B C14B C13B 112.0(3) . . ?
C15B C14B H14B 124.0 . . ?
C13B C14B H14B 124.0 . . ?
C16B C15B C14B 113.5(3) . . ?
C16B C15B H15B 123.3 . . ?
C14B C15B H15B 123.3 . . ?
C15B C16B S1B 112.1(3) . . ?
C15B C16B H16B 124.0 . . ?
S1B C16B H16B 124.0 . . ?
F3 P1 F5 90.38(10) . . ?
F3 P1 F6 90.90(10) . . ?
F5 P1 F6 178.72(10) . . ?
F3 P1 F4 90.91(9) . . ?
F5 P1 F4 90.10(9) . . ?
F6 P1 F4 89.84(9) . . ?
F3 P1 F2 90.52(9) . . ?
F5 P1 F2 89.95(9) . . ?
F6 P1 F2 90.07(9) . . ?
F4 P1 F2 178.57(10) . . ?
F3 P1 F1 179.65(11) . . ?
F5 P1 F1 89.48(9) . . ?
F6 P1 F1 89.24(10) . . ?
F4 P1 F1 89.41(9) . . ?
F2 P1 F1 89.16(9) . . ?
C1 O1 H1 107.8 . . ?
O1 C1 C2 115.0(4) . . ?
O1 C1 H1C 108.5 . . ?
C2 C1 H1C 108.5 . . ?
O1 C1 H1D 108.5 . . ?
C2 C1 H1D 108.5 . . ?
H1C C1 H1D 107.5 . . ?
C1 C2 H2C 109.5 . . ?
C1 C2 H2D 109.5 . . ?
H2C C2 H2D 109.5 . . ?
C1 C2 H2E 109.5 . . ?
H2C C2 H2E 109.5 . . ?
H2D C2 H2E 109.5 . . ?

loop_
_geom_bond_atom_site_label_1
_geom_bond_atom_site_label_2
_geom_bond_distance
_geom_bond_site_symmetry_2
_geom_bond_publ_flag
Cu1 N2A 2.036(2) . ?
Cu1 N3A 2.038(2) . ?
Cu1 N1A 2.074(2) . ?
Cu1 Cl2A 2.2893(7) . ?
Cu1 Cl1A 2.5095(7) . ?
N1A C1A 1.350(3) . ?
N1A C5A 1.357(3) . ?
N2A C10A 1.480(3) . ?
N2A C8A 1.498(3) . ?
N2A C7A 1.501(3) . ?
N3A C11A 1.484(3) . ?
N3A C12A 1.488(3) . ?
N3A H3A 0.9723 . ?
C1A C2A 1.377(4) . ?
C1A H1A 0.9300 . ?
C2A C3A 1.384(4) . ?
C2A H2A 0.9300 . ?
C3A C4A 1.377(4) . ?
C3A H3C 0.9300 . ?
C4A C5A 1.394(4) . ?
C4A H4A 0.9300 . ?
C5A C6A 1.520(4) . ?
C6A C9A 1.518(3) . ?
C6A C8A 1.547(3) . ?
C6A C7A 1.558(4) . ?
C7A H7A1 0.9700 . ?
C7A H7A2 0.9700 . ?
C8A H8A1 0.9700 . ?
C8A H8A2 0.9700 . ?
C9A H9A1 0.9600 . ?
C9A H9A2 0.9600 . ?
C9A H9A3 0.9600 . ?
C10A C11A 1.504(3) . ?
C10A H10A 0.9700 . ?
C10A H10B 0.9700 . ?
C11A H11A 0.9700 . ?
C11A H11B 0.9700 . ?
C12A C13A 1.501(4) . ?
C12A H12A 0.9700 . ?
C12A H12B 0.9700 . ?
C13A C14A 1.405(6) . ?
C13A C14C 1.446(9) . ?
C13A S1C 1.612(5) . ?
C13A S1A 1.700(3) . ?
S1A C16A 1.651(4) . ?
C14A C15A 1.413(6) . ?
C14A H14A 0.9300 . ?
S1C C15A 1.544(5) . ?
C14C C16A 1.461(9) . ?
C14C H14C 0.9300 . ?
C15A C16A 1.341(3) . ?
C15A H15A 0.9300 . ?
C16A H16A 0.9300 . ?
Cu2 N2B 2.013(2) . ?
Cu2 N3B 2.033(2) . ?
Cu2 N1B 2.068(2) . ?
Cu2 O1B 2.2293(18) . ?
Cu2 Cl1B 2.2749(7) . ?
O1B H1W 0.9120 . ?
O1B H2W 0.9771 . ?
S1B C16B 1.708(4) . ?
S1B C13B 1.712(3) . ?
N1B C1B 1.347(3) . ?
N1B C5B 1.363(3) . ?
N2B C10B 1.477(3) . ?
N2B C8B 1.505(3) . ?
N2B C7B 1.506(3) . ?
N3B C11B 1.491(3) . ?
N3B C12B 1.491(3) . ?
N3B H3B 0.9398 . ?
C1B C2B 1.388(4) . ?
C1B H1B 0.9300 . ?
C2B C3B 1.377(4) . ?
C2B H2B 0.9300 . ?
C3B C4B 1.387(4) . ?
C3B H3D 0.9300 . ?
C4B C5B 1.386(4) . ?
C4B H4B 0.9300 . ?
C5B C6B 1.518(4) . ?
C6B C9B 1.522(3) . ?
C6B C8B 1.554(4) . ?
C6B C7B 1.561(4) . ?
C7B H7B1 0.9700 . ?
C7B H7B2 0.9700 . ?
C8B H8B1 0.9700 . ?
C8B H8B2 0.9700 . ?
C9B H9B1 0.9600 . ?
C9B H9B2 0.9600 . ?
C9B H9B3 0.9600 . ?
C10B C11B 1.512(4) . ?
C10B H10C 0.9700 . ?
C10B H10D 0.9700 . ?
C11B H11C 0.9700 . ?
C11B H11D 0.9700 . ?
C12B C13B 1.503(4) . ?
C12B H12C 0.9700 . ?
C12B H12D 0.9700 . ?
C13B C14B 1.401(4) . ?
C14B C15B 1.390(4) . ?
C14B H14B 0.9300 . ?
C15B C16B 1.352(5) . ?
C15B H15B 0.9300 . ?
C16B H16B 0.9300 . ?
P1 F3 1.5901(18) . ?
P1 F5 1.5957(16) . ?
P1 F6 1.5977(17) . ?
P1 F4 1.6029(16) . ?
P1 F2 1.6038(16) . ?
P1 F1 1.6202(17) . ?
O1 C1 1.415(4) . ?
O1 H1 0.9832 . ?
C1 C2 1.442(5) . ?
C1 H1C 0.9700 . ?
C1 H1D 0.9700 . ?
C2 H2C 0.9600 . ?
C2 H2D 0.9600 . ?
C2 H2E 0.9600 . ?

loop_
_geom_hbond_atom_site_label_D
_geom_hbond_atom_site_label_H
_geom_hbond_atom_site_label_A
_geom_hbond_distance_DH
_geom_hbond_distance_HA
_geom_hbond_distance_DA
_geom_hbond_angle_DHA
_geom_hbond_site_symmetry_A
O1 H1 Cl1A 0.98 2.43 3.144(3) 129.5 .
O1B H1W F1 0.91 1.94 2.835(2) 168.5 .
O1B H2W Cl1A 0.98 2.14 3.0881(18) 164.0 .
